data_1558833
loop_
_publ_author_name
'Scheer, Manfred'
'Presypkina, Eugenia V.'
'Virovets, Alexander Viktorovich'
'Bielmeier, Martin'

_publ_section_title
;
 Use of a cyclo-P4 building block -- A Way to Networks of Host-Guest
 Assemblies
;
_journal_name_full 'Chemical Science'
_journal_paper_doi 10.1039/D0SC03437A
_journal_year 2020
_chemical_formula_moiety '(C15 H21 Ag O2 P4 Ta) +, (Sb F6) -'
_chemical_formula_structural '[{C13 H21 Ta P4 (C O)2} Ag](Sb F6)'
_chemical_formula_sum 'C15 H21 Ag F6 O2 P4 Sb Ta'
_chemical_formula_weight 881.77
_chemical_properties_physical Air-sensitive,Moisture-sensitive,Oxygen-sensitive
_space_group_crystal_system tetragonal
_space_group_IT_number 92
_space_group_name_Hall 'P 4abw 2nw'
_space_group_name_H-M_alt 'P 41 21 2'
_atom_sites_solution_hydrogens geom
_atom_sites_solution_primary direct
_atom_sites_solution_secondary difmap
_audit_creation_method SHELXL-2014/7
_audit_update_record
;
2020-06-15 deposited with the CCDC.	2020-08-10 downloaded from the CCDC.
;
_cell_angle_alpha 90
_cell_angle_beta 90
_cell_angle_gamma 90
_cell_formula_units_Z 16
_cell_length_a 19.22628(9)
_cell_length_b 19.22628(9)
_cell_length_c 26.5819(2)
_cell_measurement_reflns_used 12037
_cell_measurement_temperature 89.9(4)
_cell_measurement_theta_max 75.2990
_cell_measurement_theta_min 3.6100
_cell_volume 9826.00(10)
_computing_cell_refinement 'CrysAlisPro 1.171.39.37b (Rigaku OD, 2017)'
_computing_data_collection 'CrysAlisPro 1.171.39.37b (Rigaku OD, 2017)'
_computing_data_reduction 'CrysAlisPro 1.171.39.37b (Rigaku OD, 2017)'
_computing_structure_refinement 'SHELXL-2014/7 (Sheldrick, 2014)'
_computing_structure_solution 'SHELXT-2014/7 (Sheldrick, 2014)'
_diffrn_ambient_environment N~2~
_diffrn_ambient_temperature 89.9(4)
_diffrn_detector 'CCD plate'
_diffrn_detector_area_resol_mean 4.2047
_diffrn_detector_type TitanS2
_diffrn_measured_fraction_theta_full 0.999
_diffrn_measured_fraction_theta_max 0.984
_diffrn_measurement_device 'four-circle diffractometer'
_diffrn_measurement_device_type 'SuperNova, TitanS2'
_diffrn_measurement_method '\w scans'
_diffrn_radiation_monochromator mirror
_diffrn_radiation_probe x-ray
_diffrn_radiation_type CuK\a
_diffrn_radiation_wavelength 1.54178
_diffrn_reflns_av_R_equivalents 0.0358
_diffrn_reflns_av_unetI/netI 0.0564
_diffrn_reflns_Laue_measured_fraction_full 0.999
_diffrn_reflns_Laue_measured_fraction_max 0.984
_diffrn_reflns_limit_h_max 23
_diffrn_reflns_limit_h_min -16
_diffrn_reflns_limit_k_max 21
_diffrn_reflns_limit_k_min -22
_diffrn_reflns_limit_l_max 32
_diffrn_reflns_limit_l_min -23
_diffrn_reflns_number 21541
_diffrn_reflns_point_group_measured_fraction_full 0.998
_diffrn_reflns_point_group_measured_fraction_max 0.966
_diffrn_reflns_theta_full 67.500
_diffrn_reflns_theta_max 75.196
_diffrn_reflns_theta_min 3.652
_diffrn_source 'sealed X-ray tube'
_diffrn_source_type 'SuperNova (Cu) X-ray Source'
_exptl_absorpt_coefficient_mu 25.993
_exptl_absorpt_correction_T_max 0.544
_exptl_absorpt_correction_T_min 0.306
_exptl_absorpt_correction_type gaussian
_exptl_absorpt_process_details
;
CrysAlisPro 1.171.39.37b (Rigaku Oxford Diffraction, 2017)
Numerical absorption correction based on gaussian integration over
			a multifaceted crystal model
Empirical absorption correction using spherical harmonics,
 implemented in SCALE3 ABSPACK scaling algorithm.
;
_exptl_crystal_colour orange
_exptl_crystal_density_diffrn 2.384
_exptl_crystal_description octahedron
_exptl_crystal_F_000 6592
_exptl_crystal_size_max 0.070
_exptl_crystal_size_mid 0.048
_exptl_crystal_size_min 0.036
_refine_diff_density_max 1.100
_refine_diff_density_min -1.216
_refine_diff_density_rms 0.130
_refine_ls_abs_structure_details
;
 Flack x determined using 3254 quotients [(I+)-(I-)]/[(I+)+(I-)]
 (Parsons, Flack and Wagner, Acta Cryst. B69 (2013) 249-259).
;
_refine_ls_abs_structure_Flack -0.009(5)
_refine_ls_extinction_method none
_refine_ls_goodness_of_fit_ref 0.951
_refine_ls_hydrogen_treatment constr
_refine_ls_matrix_type full
_refine_ls_number_parameters 553
_refine_ls_number_reflns 9807
_refine_ls_number_restraints 0
_refine_ls_restrained_S_all 0.951
_refine_ls_R_factor_all 0.0360
_refine_ls_R_factor_gt 0.0300
_refine_ls_shift/su_max 0.002
_refine_ls_shift/su_mean 0.000
_refine_ls_structure_factor_coef Fsqd
_refine_ls_weighting_details 'w=1/[\s^2^(Fo^2^)+(0.0276P)^2^] where P=(Fo^2^+2Fc^2^)/3'
_refine_ls_weighting_scheme calc
_refine_ls_wR_factor_gt 0.0611
_refine_ls_wR_factor_ref 0.0620
_reflns_Friedel_coverage 0.746
_reflns_Friedel_fraction_full 0.997
_reflns_Friedel_fraction_max 0.944
_reflns_number_gt 8563
_reflns_number_total 9807
_reflns_threshold_expression 'I > 2\s(I)'
_cod_data_source_file d0sc03437a2.cif
_cod_data_source_block mb057_ne
_cod_original_cell_volume 9825.98(13)
_cod_database_code 1558833
_shelx_shelxl_version_number 2014/7
_shelx_space_group_comment
;
The symmetry employed for this shelxl refinement is uniquely defined
by the following loop, which should always be used as a source of
symmetry information in preference to the above space-group names.
They are only intended as comments.
;
_shelx_estimated_absorpt_t_min 0.263
_shelx_estimated_absorpt_t_max 0.455
_oxdiff_exptl_absorpt_empirical_full_min 0.657
_oxdiff_exptl_absorpt_empirical_full_max 1.427
_oxdiff_exptl_absorpt_empirical_details
;
Empirical correction (ABSPACK) includes:
- Absorption correction using spherical harmonics
- Frame scaling
;

loop_
_space_group_symop_operation_xyz
'x, y, z'
'-x, -y, z+1/2'
'-y+1/2, x+1/2, z+1/4'
'y+1/2, -x+1/2, z+3/4'
'-x+1/2, y+1/2, -z+1/4'
'x+1/2, -y+1/2, -z+3/4'
'y, x, -z'
'-y, -x, -z+1/2'

loop_
_atom_site_label
_atom_site_type_symbol
_atom_site_fract_x
_atom_site_fract_y
_atom_site_fract_z
_atom_site_U_iso_or_equiv
_atom_site_adp_type
_atom_site_occupancy
_atom_site_site_symmetry_order
_atom_site_calc_flag
_atom_site_refinement_flags_posn
_atom_site_refinement_flags_adp
_atom_site_refinement_flags_occupancy
_atom_site_disorder_assembly
_atom_site_disorder_group
Ag1 Ag -0.23645(4) 0.10722(4) 1.19078(2) 0.02171(14) Uani 1 1 d . . . . .
Ag2 Ag -0.46122(4) 0.11403(4) 1.29307(2) 0.02241(15) Uani 1 1 d . . . . .
Ta1 Ta -0.43576(2) 0.18923(2) 1.11889(2) 0.01675(9) Uani 1 1 d . . . . .
Ta2 Ta -0.03259(2) 0.24592(2) 1.13060(2) 0.01981(9) Uani 1 1 d . . . . .
P1 P -0.45531(13) 0.11853(13) 1.20086(8) 0.0194(5) Uani 1 1 d . . . . .
P2 P -0.35853(13) 0.09301(13) 1.16444(8) 0.0194(5) Uani 1 1 d . . . . .
P3 P -0.41409(13) 0.05832(14) 1.09892(8) 0.0208(5) Uani 1 1 d . . . . .
P4 P -0.51165(13) 0.07776(13) 1.13658(9) 0.0213(5) Uani 1 1 d . . . . .
P5 P -0.15045(14) 0.18896(14) 1.15654(9) 0.0235(5) Uani 1 1 d . . . . .
P6 P -0.09721(14) 0.24227(14) 1.21612(8) 0.0223(5) Uani 1 1 d . . . . .
P7 P -0.10830(15) 0.33862(14) 1.17664(9) 0.0255(5) Uani 1 1 d . . . . .
P8 P -0.16442(14) 0.28692(14) 1.11647(10) 0.0260(5) Uani 1 1 d . . . . .
C1 C -0.3805(6) 0.2465(6) 1.1747(3) 0.025(2) Uani 1 1 d . . . . .
C2 C -0.3419(5) 0.1897(6) 1.0782(3) 0.021(2) Uani 1 1 d . . . . .
C3 C -0.0652(6) 0.1948(6) 1.0642(3) 0.029(2) Uani 1 1 d . . . . .
C4 C -0.0254(6) 0.3397(6) 1.0889(3) 0.027(2) Uani 1 1 d . . . . .
O1 O -0.3493(4) 0.2739(4) 1.2046(2) 0.0295(16) Uani 1 1 d . . . . .
O2 O -0.2909(4) 0.1899(4) 1.0573(3) 0.0288(16) Uani 1 1 d . . . . .
O3 O -0.0844(5) 0.1681(5) 1.0295(3) 0.043(2) Uani 1 1 d . . . . .
O4 O -0.0207(5) 0.3913(4) 1.0695(3) 0.0371(19) Uani 1 1 d . . . . .
C11 C -0.5301(5) 0.2704(5) 1.1229(3) 0.0216(19) Uani 1 1 d . . . . .
C12 C -0.5458(5) 0.2206(5) 1.0854(3) 0.022(2) Uani 1 1 d . . . . .
H12A H -0.5878 0.1900 1.0852 0.026 Uiso 1 1 calc R U . . .
C13 C -0.4962(5) 0.2258(5) 1.0450(3) 0.023(2) Uani 1 1 d . . . . .
C14 C -0.4507(5) 0.2789(5) 1.0580(3) 0.024(2) Uani 1 1 d . . . . .
H14A H -0.4131 0.2978 1.0359 0.028 Uiso 1 1 calc R U . . .
C15 C -0.4702(5) 0.3068(5) 1.1055(3) 0.0200(19) Uani 1 1 d . . . . .
H15A H -0.4489 0.3485 1.1219 0.024 Uiso 1 1 calc R U . . .
C21 C 0.0806(6) 0.2695(7) 1.1636(4) 0.031(2) Uani 1 1 d . . . . .
C22 C 0.0559(5) 0.2059(6) 1.1845(4) 0.028(2) Uani 1 1 d . . . . .
H22A H 0.0501 0.1964 1.2212 0.034 Uiso 1 1 calc R U . . .
C23 C 0.0485(6) 0.1548(7) 1.1453(4) 0.035(3) Uani 1 1 d . . . . .
C24 C 0.0697(5) 0.1888(7) 1.1002(4) 0.032(2) Uani 1 1 d . . . . .
H24A H 0.0742 0.1659 1.0666 0.038 Uiso 1 1 calc R U . . .
C25 C 0.0891(5) 0.2571(7) 1.1110(3) 0.027(2) Uani 1 1 d . . . . .
H25A H 0.1094 0.2908 1.0864 0.033 Uiso 1 1 calc R U . . .
C111 C -0.5775(6) 0.2928(6) 1.1666(4) 0.026(2) Uani 1 1 d . . . . .
C112 C -0.6186(6) 0.2308(6) 1.1856(4) 0.034(3) Uani 1 1 d . . . . .
H11A H -0.6481 0.2452 1.2138 0.051 Uiso 1 1 calc R U . . .
H11B H -0.5863 0.1945 1.1970 0.051 Uiso 1 1 calc R U . . .
H11C H -0.6477 0.2125 1.1584 0.051 Uiso 1 1 calc R U . . .
C113 C -0.5349(6) 0.3235(7) 1.2098(4) 0.034(3) Uani 1 1 d . . . . .
H11D H -0.5084 0.3636 1.1976 0.052 Uiso 1 1 calc R U . . .
H11E H -0.5028 0.2881 1.2227 0.052 Uiso 1 1 calc R U . . .
H11F H -0.5662 0.3383 1.2368 0.052 Uiso 1 1 calc R U . . .
C114 C -0.6261(6) 0.3487(7) 1.1453(4) 0.036(3) Uani 1 1 d . . . . .
H11G H -0.5992 0.3908 1.1379 0.054 Uiso 1 1 calc R U . . .
H11H H -0.6622 0.3596 1.1701 0.054 Uiso 1 1 calc R U . . .
H11I H -0.6478 0.3315 1.1144 0.054 Uiso 1 1 calc R U . . .
C131 C -0.5038(6) 0.1920(6) 0.9930(4) 0.027(2) Uani 1 1 d . . . . .
C132 C -0.5582(6) 0.2360(6) 0.9650(4) 0.033(2) Uani 1 1 d . . . . .
H13A H -0.6032 0.2319 0.9821 0.050 Uiso 1 1 calc R U . . .
H13B H -0.5626 0.2192 0.9303 0.050 Uiso 1 1 calc R U . . .
H13C H -0.5435 0.2848 0.9648 0.050 Uiso 1 1 calc R U . . .
C133 C -0.4356(6) 0.1929(7) 0.9645(3) 0.036(3) Uani 1 1 d . . . . .
H13D H -0.4432 0.1759 0.9302 0.054 Uiso 1 1 calc R U . . .
H13E H -0.4019 0.1627 0.9816 0.054 Uiso 1 1 calc R U . . .
H13F H -0.4176 0.2405 0.9633 0.054 Uiso 1 1 calc R U . . .
C134 C -0.5309(7) 0.1175(6) 0.9962(4) 0.033(2) Uani 1 1 d . . . . .
H13G H -0.5722 0.1161 1.0178 0.049 Uiso 1 1 calc R U . . .
H13H H -0.4947 0.0874 1.0104 0.049 Uiso 1 1 calc R U . . .
H13I H -0.5431 0.1010 0.9625 0.049 Uiso 1 1 calc R U . . .
C211 C 0.1083(6) 0.3316(7) 1.1928(4) 0.035(3) Uani 1 1 d . . . . .
C212 C 0.0710(8) 0.3381(8) 1.2432(4) 0.048(3) Uani 1 1 d . . . . .
H21A H 0.0210 0.3443 1.2374 0.072 Uiso 1 1 calc R U . . .
H21B H 0.0893 0.3783 1.2615 0.072 Uiso 1 1 calc R U . . .
H21C H 0.0787 0.2958 1.2630 0.072 Uiso 1 1 calc R U . . .
C213 C 0.1854(8) 0.3174(10) 1.2019(6) 0.063(5) Uani 1 1 d . . . . .
H21D H 0.2067 0.3582 1.2179 0.094 Uiso 1 1 calc R U . . .
H21E H 0.2085 0.3081 1.1698 0.094 Uiso 1 1 calc R U . . .
H21F H 0.1904 0.2770 1.2241 0.094 Uiso 1 1 calc R U . . .
C214 C 0.0987(10) 0.4011(8) 1.1640(5) 0.063(5) Uani 1 1 d . . . . .
H21G H 0.0489 0.4111 1.1604 0.094 Uiso 1 1 calc R U . . .
H21H H 0.1199 0.3973 1.1306 0.094 Uiso 1 1 calc R U . . .
H21I H 0.1211 0.4388 1.1828 0.094 Uiso 1 1 calc R U . . .
C231 C 0.0383(7) 0.0777(7) 1.1541(6) 0.045(3) Uani 1 1 d . . . . .
C232 C -0.0238(8) 0.0623(8) 1.1883(8) 0.068(5) Uani 1 1 d . . . . .
H23A H -0.0176 0.0863 1.2205 0.102 Uiso 1 1 calc R U . . .
H23B H -0.0271 0.0121 1.1941 0.102 Uiso 1 1 calc R U . . .
H23C H -0.0666 0.0788 1.1722 0.102 Uiso 1 1 calc R U . . .
C233 C 0.1039(8) 0.0489(8) 1.1796(6) 0.053(4) Uani 1 1 d . . . . .
H23D H 0.1107 0.0722 1.2120 0.079 Uiso 1 1 calc R U . . .
H23E H 0.1443 0.0573 1.1580 0.079 Uiso 1 1 calc R U . . .
H23F H 0.0984 -0.0012 1.1851 0.079 Uiso 1 1 calc R U . . .
C234 C 0.0260(9) 0.0402(8) 1.1037(6) 0.056(4) Uani 1 1 d . . . . .
H23G H 0.0175 -0.0093 1.1100 0.084 Uiso 1 1 calc R U . . .
H23H H 0.0671 0.0455 1.0823 0.084 Uiso 1 1 calc R U . . .
H23I H -0.0146 0.0605 1.0869 0.084 Uiso 1 1 calc R U . . .
Sb1 Sb -0.20371(4) -0.05201(4) 1.11475(3) 0.02828(15) Uani 1 1 d . . . . .
F11 F -0.1856(4) -0.1417(4) 1.1399(3) 0.0403(16) Uani 1 1 d . . . . .
F12 F -0.2381(4) -0.0868(4) 1.0534(2) 0.0380(16) Uani 1 1 d . . . . .
F13 F -0.2949(3) -0.0565(3) 1.1405(2) 0.0296(13) Uani 1 1 d . . . . .
F14 F -0.1766(4) -0.0141(4) 1.1769(3) 0.0437(18) Uani 1 1 d . . . . .
F15 F -0.2223(4) 0.0387(4) 1.0926(2) 0.0407(16) Uani 1 1 d . . . . .
F16 F -0.1127(4) -0.0485(5) 1.0905(3) 0.056(2) Uani 1 1 d . . . . .
Sb2 Sb 0.07658(5) 0.25507(4) 0.94655(2) 0.03771(19) Uani 1 1 d . . . . .
F21 F 0.1419(5) 0.2201(5) 0.9011(3) 0.062(2) Uani 1 1 d . . . . .
F22 F 0.0099(5) 0.2918(5) 0.9913(3) 0.064(3) Uani 1 1 d . . . . .
F23 F 0.0041(5) 0.2327(5) 0.9026(3) 0.057(2) Uani 1 1 d . . . . .
F24 F 0.0689(7) 0.1682(4) 0.9779(3) 0.078(3) Uani 1 1 d . . . . .
F25 F 0.1447(6) 0.2809(6) 0.9930(3) 0.074(3) Uani 1 1 d . . . . .
F26 F 0.0835(5) 0.3425(4) 0.9155(2) 0.049(2) Uani 1 1 d . . . . .

loop_
_atom_site_aniso_label
_atom_site_aniso_U_11
_atom_site_aniso_U_22
_atom_site_aniso_U_33
_atom_site_aniso_U_23
_atom_site_aniso_U_13
_atom_site_aniso_U_12
Ag1 0.0203(4) 0.0241(4) 0.0207(3) -0.0003(3) 0.0014(3) -0.0023(3)
Ag2 0.0212(4) 0.0298(4) 0.0162(3) -0.0019(3) 0.0032(3) -0.0015(3)
Ta1 0.0183(2) 0.0189(2) 0.01310(17) -0.00082(16) 0.00162(16) -0.00010(16)
Ta2 0.0207(2) 0.0248(2) 0.01392(17) -0.00088(17) 0.00032(17) -0.00373(17)
P1 0.0196(12) 0.0243(13) 0.0142(10) -0.0020(9) 0.0007(8) -0.0023(9)
P2 0.0192(13) 0.0239(13) 0.0151(10) -0.0018(9) 0.0006(9) 0.0018(9)
P3 0.0232(13) 0.0225(13) 0.0166(10) -0.0027(9) -0.0004(9) 0.0010(10)
P4 0.0214(12) 0.0225(12) 0.0200(11) 0.0003(9) -0.0013(9) -0.0010(9)
P5 0.0239(13) 0.0245(13) 0.0220(11) 0.0002(10) -0.0002(10) -0.0059(10)
P6 0.0272(13) 0.0214(13) 0.0184(10) 0.0018(9) 0.0018(9) -0.0034(10)
P7 0.0330(15) 0.0216(13) 0.0219(11) 0.0000(9) -0.0019(10) -0.0010(11)
P8 0.0258(13) 0.0249(13) 0.0273(12) 0.0002(11) -0.0052(10) -0.0008(10)
C1 0.029(6) 0.024(5) 0.022(4) 0.000(4) 0.007(4) -0.005(4)
C2 0.018(5) 0.027(5) 0.018(4) 0.001(4) 0.014(4) 0.000(4)
C3 0.033(6) 0.035(6) 0.019(4) -0.008(4) -0.008(4) -0.008(5)
C4 0.038(6) 0.026(6) 0.016(4) 0.008(4) -0.003(4) -0.005(4)
O1 0.037(4) 0.033(4) 0.019(3) -0.006(3) 0.001(3) -0.007(3)
O2 0.030(4) 0.036(4) 0.020(3) -0.006(3) 0.002(3) 0.000(3)
O3 0.058(6) 0.041(5) 0.030(4) -0.007(4) -0.006(4) -0.007(4)
O4 0.047(5) 0.033(5) 0.031(4) 0.008(3) -0.002(3) -0.010(4)
C11 0.027(5) 0.021(5) 0.017(4) 0.005(4) 0.002(4) 0.005(4)
C12 0.017(5) 0.026(5) 0.023(4) 0.006(4) -0.001(4) 0.005(4)
C13 0.029(6) 0.026(5) 0.012(4) 0.006(4) 0.000(4) 0.001(4)
C14 0.025(5) 0.029(6) 0.017(4) 0.013(4) 0.001(4) 0.000(4)
C15 0.021(5) 0.019(5) 0.021(4) 0.000(4) 0.004(4) 0.003(4)
C21 0.022(6) 0.048(7) 0.022(4) 0.003(4) -0.008(4) -0.002(5)
C22 0.019(5) 0.041(7) 0.025(5) 0.001(4) -0.003(4) -0.001(4)
C23 0.021(6) 0.044(7) 0.040(6) -0.011(5) -0.005(4) 0.009(5)
C24 0.012(5) 0.051(7) 0.032(5) -0.005(5) 0.003(4) 0.003(5)
C25 0.010(4) 0.051(7) 0.021(4) -0.003(5) 0.002(3) -0.004(4)
C111 0.027(6) 0.029(6) 0.023(4) -0.002(4) 0.005(4) 0.004(4)
C112 0.033(6) 0.031(6) 0.038(6) 0.007(5) 0.016(5) 0.005(5)
C113 0.034(6) 0.042(7) 0.027(5) -0.013(5) 0.012(5) 0.005(5)
C114 0.025(6) 0.045(7) 0.038(6) -0.001(5) 0.008(5) 0.013(5)
C131 0.024(5) 0.035(6) 0.023(5) 0.000(4) 0.000(4) 0.004(4)
C132 0.034(6) 0.045(7) 0.021(4) 0.001(4) -0.002(4) 0.002(5)
C133 0.039(7) 0.052(7) 0.017(4) -0.006(5) 0.008(4) 0.006(5)
C134 0.044(7) 0.036(6) 0.018(4) -0.002(4) -0.004(4) -0.001(5)
C211 0.027(6) 0.051(8) 0.026(5) -0.002(5) -0.001(4) -0.017(5)
C212 0.051(8) 0.066(9) 0.027(5) -0.018(6) -0.007(6) -0.015(7)
C213 0.035(8) 0.080(12) 0.073(10) -0.038(9) -0.006(7) -0.008(7)
C214 0.082(12) 0.049(9) 0.058(8) 0.008(7) -0.019(8) -0.042(9)
C231 0.026(6) 0.037(7) 0.071(9) -0.006(7) -0.003(6) 0.005(5)
C232 0.049(9) 0.032(8) 0.123(14) 0.036(9) 0.024(10) 0.008(6)
C233 0.043(8) 0.054(10) 0.062(8) 0.001(7) -0.001(7) 0.014(7)
C234 0.051(9) 0.042(8) 0.076(10) -0.006(7) -0.018(8) 0.006(7)
Sb1 0.0249(3) 0.0263(3) 0.0336(3) -0.0099(3) 0.0017(3) 0.0022(3)
F11 0.033(4) 0.036(4) 0.052(4) -0.008(3) -0.002(3) 0.006(3)
F12 0.044(4) 0.039(4) 0.031(3) -0.010(3) 0.006(3) 0.002(3)
F13 0.029(3) 0.032(3) 0.027(3) -0.006(2) -0.001(2) 0.007(2)
F14 0.039(4) 0.045(5) 0.047(4) -0.012(3) -0.013(3) 0.008(3)
F15 0.049(5) 0.035(4) 0.038(3) -0.003(3) 0.011(3) 0.001(3)
F16 0.037(5) 0.057(6) 0.072(5) -0.017(4) 0.011(4) -0.007(4)
Sb2 0.0610(5) 0.0294(4) 0.0228(3) 0.0021(3) 0.0018(3) 0.0057(4)
F21 0.064(6) 0.065(6) 0.058(5) -0.006(4) 0.016(4) 0.022(5)
F22 0.099(8) 0.060(6) 0.031(3) 0.005(4) 0.024(4) 0.017(5)
F23 0.066(6) 0.058(6) 0.047(4) -0.005(4) -0.004(4) -0.009(4)
F24 0.154(11) 0.034(5) 0.047(4) 0.015(4) 0.011(6) 0.015(5)
F25 0.094(8) 0.076(7) 0.053(5) -0.002(5) -0.032(5) -0.002(6)
F26 0.073(6) 0.041(4) 0.035(3) 0.010(3) 0.002(4) 0.000(4)

loop_
_atom_type_symbol
_atom_type_description
_atom_type_scat_dispersion_real
_atom_type_scat_dispersion_imag
_atom_type_scat_source
C C 0.0181 0.0091 'International Tables Vol C Tables 4.2.6.8 and 6.1.1.4'
H H 0.0000 0.0000 'International Tables Vol C Tables 4.2.6.8 and 6.1.1.4'
O O 0.0492 0.0322 'International Tables Vol C Tables 4.2.6.8 and 6.1.1.4'
F F 0.0727 0.0534 'International Tables Vol C Tables 4.2.6.8 and 6.1.1.4'
P P 0.2955 0.4335 'International Tables Vol C Tables 4.2.6.8 and 6.1.1.4'
Ag Ag 0.1306 4.2820 'International Tables Vol C Tables 4.2.6.8 and 6.1.1.4'
Sb Sb -0.0562 5.8946 'International Tables Vol C Tables 4.2.6.8 and 6.1.1.4'
Ta Ta -5.7959 5.2718 'International Tables Vol C Tables 4.2.6.8 and 6.1.1.4'

loop_
_exptl_crystal_face_index_h
_exptl_crystal_face_index_k
_exptl_crystal_face_index_l
_exptl_crystal_face_perp_dist
1 0 1 0.0129
-1 0 -1 0.0269
0 -1 -1 0.0181
0 1 1 0.0181
5 1 -15 0.0339
-5 -1 15 0.0199
0 -1 1 0.0290
0 1 -1 0.0290
-1 1 1 0.0218
1 -1 -1 0.0178

loop_
_geom_angle_atom_site_label_1
_geom_angle_atom_site_label_2
_geom_angle_atom_site_label_3
_geom_angle
_geom_angle_site_symmetry_1
_geom_angle_site_symmetry_3
_geom_angle_publ_flag
P5 Ag1 P2 127.36(9) . . ?
P5 Ag1 P6 116.68(8) . 8_557 ?
P2 Ag1 P6 103.38(8) . 8_557 ?
P3 Ag2 P1 130.47(9) 3_455 . ?
P3 Ag2 P7 121.05(9) 3_455 8_557 ?
P1 Ag2 P7 106.28(8) . 8_557 ?
C2 Ta1 C1 85.8(4) . . ?
C2 Ta1 C12 124.8(3) . . ?
C1 Ta1 C12 125.1(4) . . ?
C2 Ta1 C15 99.1(4) . . ?
C1 Ta1 C15 75.7(4) . . ?
C12 Ta1 C15 57.0(3) . . ?
C2 Ta1 C14 75.6(4) . . ?
C1 Ta1 C14 99.1(4) . . ?
C12 Ta1 C14 56.9(3) . . ?
C15 Ta1 C14 34.7(3) . . ?
C2 Ta1 C13 89.6(4) . . ?
C1 Ta1 C13 131.5(4) . . ?
C12 Ta1 C13 35.2(3) . . ?
C15 Ta1 C13 57.5(3) . . ?
C14 Ta1 C13 33.8(3) . . ?
C2 Ta1 C11 132.1(4) . . ?
C1 Ta1 C11 90.6(4) . . ?
C12 Ta1 C11 34.5(3) . . ?
C15 Ta1 C11 34.7(3) . . ?
C14 Ta1 C11 57.8(3) . . ?
C13 Ta1 C11 58.4(3) . . ?
C2 Ta1 P1 123.9(3) . . ?
C1 Ta1 P1 76.0(3) . . ?
C12 Ta1 P1 108.6(2) . . ?
C15 Ta1 P1 125.6(2) . . ?
C14 Ta1 P1 158.7(3) . . ?
C13 Ta1 P1 140.8(3) . . ?
C11 Ta1 P1 101.2(2) . . ?
C2 Ta1 P3 76.3(3) . . ?
C1 Ta1 P3 124.1(3) . . ?
C12 Ta1 P3 108.1(3) . . ?
C15 Ta1 P3 158.5(2) . . ?
C14 Ta1 P3 125.5(3) . . ?
C13 Ta1 P3 101.2(3) . . ?
C11 Ta1 P3 139.4(2) . . ?
P1 Ta1 P3 71.84(7) . . ?
C2 Ta1 P4 124.8(3) . . ?
C1 Ta1 P4 124.9(3) . . ?
C12 Ta1 P4 77.3(3) . . ?
C15 Ta1 P4 130.1(2) . . ?
C14 Ta1 P4 130.0(3) . . ?
C13 Ta1 P4 96.7(3) . . ?
C11 Ta1 P4 95.9(2) . . ?
P1 Ta1 P4 49.01(7) . . ?
P3 Ta1 P4 48.64(8) . . ?
C2 Ta1 P2 76.0(3) . . ?
C1 Ta1 P2 76.4(3) . . ?
C12 Ta1 P2 147.6(3) . . ?
C15 Ta1 P2 151.9(2) . . ?
C14 Ta1 P2 151.5(3) . . ?
C13 Ta1 P2 148.2(3) . . ?
C11 Ta1 P2 148.7(2) . . ?
P1 Ta1 P2 48.34(7) . . ?
P3 Ta1 P2 48.13(7) . . ?
P4 Ta1 P2 70.28(8) . . ?
C3 Ta2 C4 88.8(4) . . ?
C3 Ta2 C22 124.8(4) . . ?
C4 Ta2 C22 123.3(4) . . ?
C3 Ta2 C23 89.4(4) . . ?
C4 Ta2 C23 132.0(5) . . ?
C22 Ta2 C23 35.4(4) . . ?
C3 Ta2 C21 131.7(4) . . ?
C4 Ta2 C21 88.4(4) . . ?
C22 Ta2 C21 34.9(4) . . ?
C23 Ta2 C21 58.8(4) . . ?
C3 Ta2 C24 75.5(4) . . ?
C4 Ta2 C24 99.2(4) . . ?
C22 Ta2 C24 57.4(4) . . ?
C23 Ta2 C24 34.8(4) . . ?
C21 Ta2 C24 57.5(4) . . ?
C3 Ta2 C25 98.6(4) . . ?
C4 Ta2 C25 75.4(4) . . ?
C22 Ta2 C25 57.2(4) . . ?
C23 Ta2 C25 57.6(4) . . ?
C21 Ta2 C25 34.6(3) . . ?
C24 Ta2 C25 33.8(4) . . ?
C3 Ta2 P6 125.3(3) . . ?
C4 Ta2 P6 120.8(3) . . ?
C22 Ta2 P6 78.7(3) . . ?
C23 Ta2 P6 98.7(3) . . ?
C21 Ta2 P6 96.8(3) . . ?
C24 Ta2 P6 132.7(3) . . ?
C25 Ta2 P6 131.2(2) . . ?
C3 Ta2 P7 122.9(3) . . ?
C4 Ta2 P7 72.5(3) . . ?
C22 Ta2 P7 110.0(3) . . ?
C23 Ta2 P7 142.5(3) . . ?
C21 Ta2 P7 101.9(3) . . ?
C24 Ta2 P7 158.6(3) . . ?
C25 Ta2 P7 125.7(3) . . ?
P6 Ta2 P7 48.62(8) . . ?
C3 Ta2 P5 76.6(3) . . ?
C4 Ta2 P5 123.4(3) . . ?
C22 Ta2 P5 109.3(3) . . ?
C23 Ta2 P5 102.5(3) . . ?
C21 Ta2 P5 140.6(3) . . ?
C24 Ta2 P5 127.6(3) . . ?
C25 Ta2 P5 159.9(3) . . ?
P6 Ta2 P5 48.74(8) . . ?
P7 Ta2 P5 71.21(9) . . ?
C3 Ta2 P8 74.9(3) . . ?
C4 Ta2 P8 74.8(3) . . ?
C22 Ta2 P8 149.9(3) . . ?
C23 Ta2 P8 149.3(3) . . ?
C21 Ta2 P8 148.9(3) . . ?
C24 Ta2 P8 149.8(3) . . ?
C25 Ta2 P8 149.6(3) . . ?
P6 Ta2 P8 71.20(8) . . ?
P7 Ta2 P8 48.45(8) . . ?
P5 Ta2 P8 48.66(8) . . ?
P2 P1 P4 89.71(12) . . ?
P2 P1 Ag2 118.72(12) . . ?
P4 P1 Ag2 138.62(13) . . ?
P2 P1 Ta1 67.47(9) . . ?
P4 P1 Ta1 66.45(9) . . ?
Ag2 P1 Ta1 149.68(11) . . ?
P3 P2 P1 90.32(13) . . ?
P3 P2 Ag1 137.56(13) . . ?
P1 P2 Ag1 132.04(12) . . ?
P3 P2 Ta1 64.54(9) . . ?
P1 P2 Ta1 64.18(9) . . ?
Ag1 P2 Ta1 125.67(11) . . ?
P2 P3 P4 90.13(13) . . ?
P2 P3 Ag2 128.23(13) . 4_444 ?
P4 P3 Ag2 127.28(13) . 4_444 ?
P2 P3 Ta1 67.33(10) . . ?
P4 P3 Ta1 66.38(10) . . ?
Ag2 P3 Ta1 153.68(11) 4_444 . ?
P3 P4 P1 89.66(13) . . ?
P3 P4 Ta1 64.97(10) . . ?
P1 P4 Ta1 64.55(9) . . ?
P6 P5 P8 90.39(14) . . ?
P6 P5 Ag1 110.68(12) . . ?
P8 P5 Ag1 130.61(15) . . ?
P6 P5 Ta2 65.19(9) . . ?
P8 P5 Ta2 67.38(10) . . ?
Ag1 P5 Ta2 162.00(13) . . ?
P7 P6 P5 90.23(13) . . ?
P7 P6 Ag1 121.32(13) . 8_557 ?
P5 P6 Ag1 132.57(13) . 8_557 ?
P7 P6 Ta2 66.05(10) . . ?
P5 P6 Ta2 66.07(9) . . ?
Ag1 P6 Ta2 155.79(12) 8_557 . ?
P6 P7 P8 90.83(14) . . ?
P6 P7 Ag2 131.64(13) . 8_557 ?
P8 P7 Ag2 130.47(14) . 8_557 ?
P6 P7 Ta2 65.33(10) . . ?
P8 P7 Ta2 67.57(10) . . ?
Ag2 P7 Ta2 145.37(12) 8_557 . ?
P7 P8 P5 88.53(14) . . ?
P7 P8 Ta2 63.98(10) . . ?
P5 P8 Ta2 63.97(10) . . ?
O1 C1 Ta1 176.6(10) . . ?
O2 C2 Ta1 178.6(8) . . ?
O3 C3 Ta2 178.0(11) . . ?
O4 C4 Ta2 175.8(9) . . ?
C12 C11 C15 106.0(8) . . ?
C12 C11 C111 126.7(9) . . ?
C15 C11 C111 125.8(9) . . ?
C12 C11 Ta1 71.9(5) . . ?
C15 C11 Ta1 72.1(6) . . ?
C111 C11 Ta1 131.7(6) . . ?
C11 C12 C13 109.8(9) . . ?
C11 C12 Ta1 73.6(6) . . ?
C13 C12 Ta1 73.0(5) . . ?
C11 C12 H12A 125.0 . . ?
C13 C12 H12A 125.0 . . ?
Ta1 C12 H12A 125.0 . . ?
C14 C13 C12 106.3(8) . . ?
C14 C13 C131 126.7(9) . . ?
C12 C13 C131 125.3(9) . . ?
C14 C13 Ta1 72.8(5) . . ?
C12 C13 Ta1 71.8(5) . . ?
C131 C13 Ta1 131.5(7) . . ?
C13 C14 C15 109.5(8) . . ?
C13 C14 Ta1 73.3(5) . . ?
C15 C14 Ta1 72.6(5) . . ?
C13 C14 H14A 125.1 . . ?
C15 C14 H14A 125.1 . . ?
Ta1 C14 H14A 125.1 . . ?
C14 C15 C11 108.4(9) . . ?
C14 C15 Ta1 72.7(6) . . ?
C11 C15 Ta1 73.2(6) . . ?
C14 C15 H15A 125.6 . . ?
C11 C15 H15A 125.6 . . ?
Ta1 C15 H15A 125.6 . . ?
C22 C21 C25 106.0(11) . . ?
C22 C21 C211 126.4(9) . . ?
C25 C21 C211 126.2(11) . . ?
C22 C21 Ta2 71.2(6) . . ?
C25 C21 Ta2 73.3(6) . . ?
C211 C21 Ta2 130.9(8) . . ?
C21 C22 C23 109.7(9) . . ?
C21 C22 Ta2 73.9(6) . . ?
C23 C22 Ta2 73.2(6) . . ?
C21 C22 H22A 125.0 . . ?
C23 C22 H22A 125.0 . . ?
Ta2 C22 H22A 125.0 . . ?
C24 C23 C22 105.6(10) . . ?
C24 C23 C231 128.1(11) . . ?
C22 C23 C231 124.7(11) . . ?
C24 C23 Ta2 73.2(7) . . ?
C22 C23 Ta2 71.4(6) . . ?
C231 C23 Ta2 131.4(8) . . ?
C25 C24 C23 109.5(9) . . ?
C25 C24 Ta2 73.6(6) . . ?
C23 C24 Ta2 72.0(6) . . ?
C25 C24 H24A 125.1 . . ?
C23 C24 H24A 125.1 . . ?
Ta2 C24 H24A 125.1 . . ?
C24 C25 C21 109.2(10) . . ?
C24 C25 Ta2 72.6(6) . . ?
C21 C25 Ta2 72.0(6) . . ?
C24 C25 H25A 125.3 . . ?
C21 C25 H25A 125.3 . . ?
Ta2 C25 H25A 125.3 . . ?
C112 C111 C113 109.4(9) . . ?
C112 C111 C114 111.0(10) . . ?
C113 C111 C114 109.5(9) . . ?
C112 C111 C11 109.8(9) . . ?
C113 C111 C11 111.0(9) . . ?
C114 C111 C11 106.2(8) . . ?
C111 C112 H11A 109.5 . . ?
C111 C112 H11B 109.5 . . ?
H11A C112 H11B 109.5 . . ?
C111 C112 H11C 109.5 . . ?
H11A C112 H11C 109.5 . . ?
H11B C112 H11C 109.5 . . ?
C111 C113 H11D 109.5 . . ?
C111 C113 H11E 109.5 . . ?
H11D C113 H11E 109.5 . . ?
C111 C113 H11F 109.5 . . ?
H11D C113 H11F 109.5 . . ?
H11E C113 H11F 109.5 . . ?
C111 C114 H11G 109.5 . . ?
C111 C114 H11H 109.5 . . ?
H11G C114 H11H 109.5 . . ?
C111 C114 H11I 109.5 . . ?
H11G C114 H11I 109.5 . . ?
H11H C114 H11I 109.5 . . ?
C133 C131 C134 109.5(10) . . ?
C133 C131 C13 111.3(9) . . ?
C134 C131 C13 112.4(8) . . ?
C133 C131 C132 109.9(9) . . ?
C134 C131 C132 108.1(9) . . ?
C13 C131 C132 105.5(9) . . ?
C131 C132 H13A 109.5 . . ?
C131 C132 H13B 109.5 . . ?
H13A C132 H13B 109.5 . . ?
C131 C132 H13C 109.5 . . ?
H13A C132 H13C 109.5 . . ?
H13B C132 H13C 109.5 . . ?
C131 C133 H13D 109.5 . . ?
C131 C133 H13E 109.5 . . ?
H13D C133 H13E 109.5 . . ?
C131 C133 H13F 109.5 . . ?
H13D C133 H13F 109.5 . . ?
H13E C133 H13F 109.5 . . ?
C131 C134 H13G 109.5 . . ?
C131 C134 H13H 109.5 . . ?
H13G C134 H13H 109.5 . . ?
C131 C134 H13I 109.5 . . ?
H13G C134 H13I 109.5 . . ?
H13H C134 H13I 109.5 . . ?
C21 C211 C212 110.4(10) . . ?
C21 C211 C213 106.3(11) . . ?
C212 C211 C213 109.3(11) . . ?
C21 C211 C214 112.6(9) . . ?
C212 C211 C214 107.9(13) . . ?
C213 C211 C214 110.3(12) . . ?
C211 C212 H21A 109.5 . . ?
C211 C212 H21B 109.5 . . ?
H21A C212 H21B 109.5 . . ?
C211 C212 H21C 109.5 . . ?
H21A C212 H21C 109.5 . . ?
H21B C212 H21C 109.5 . . ?
C211 C213 H21D 109.5 . . ?
C211 C213 H21E 109.5 . . ?
H21D C213 H21E 109.5 . . ?
C211 C213 H21F 109.5 . . ?
H21D C213 H21F 109.5 . . ?
H21E C213 H21F 109.5 . . ?
C211 C214 H21G 109.5 . . ?
C211 C214 H21H 109.5 . . ?
H21G C214 H21H 109.5 . . ?
C211 C214 H21I 109.5 . . ?
H21G C214 H21I 109.5 . . ?
H21H C214 H21I 109.5 . . ?
C23 C231 C232 112.5(11) . . ?
C23 C231 C233 108.4(11) . . ?
C232 C231 C233 108.0(13) . . ?
C23 C231 C234 110.1(12) . . ?
C232 C231 C234 107.8(13) . . ?
C233 C231 C234 110.0(12) . . ?
C231 C232 H23A 109.5 . . ?
C231 C232 H23B 109.5 . . ?
H23A C232 H23B 109.5 . . ?
C231 C232 H23C 109.5 . . ?
H23A C232 H23C 109.5 . . ?
H23B C232 H23C 109.5 . . ?
C231 C233 H23D 109.5 . . ?
C231 C233 H23E 109.5 . . ?
H23D C233 H23E 109.5 . . ?
C231 C233 H23F 109.5 . . ?
H23D C233 H23F 109.5 . . ?
H23E C233 H23F 109.5 . . ?
C231 C234 H23G 109.5 . . ?
C231 C234 H23H 109.5 . . ?
H23G C234 H23H 109.5 . . ?
C231 C234 H23I 109.5 . . ?
H23G C234 H23I 109.5 . . ?
H23H C234 H23I 109.5 . . ?
F16 Sb1 F15 92.1(4) . . ?
F16 Sb1 F14 91.7(4) . . ?
F15 Sb1 F14 88.2(3) . . ?
F16 Sb1 F11 89.0(4) . . ?
F15 Sb1 F11 177.5(3) . . ?
F14 Sb1 F11 89.5(3) . . ?
F16 Sb1 F12 92.5(3) . . ?
F15 Sb1 F12 89.5(3) . . ?
F14 Sb1 F12 175.3(3) . . ?
F11 Sb1 F12 92.7(3) . . ?
F16 Sb1 F13 178.8(3) . . ?
F15 Sb1 F13 88.8(3) . . ?
F14 Sb1 F13 87.5(3) . . ?
F11 Sb1 F13 90.1(3) . . ?
F12 Sb1 F13 88.4(3) . . ?
F25 Sb2 F21 93.0(5) . . ?
F25 Sb2 F23 176.2(4) . . ?
F21 Sb2 F23 90.8(4) . . ?
F25 Sb2 F24 89.9(5) . . ?
F21 Sb2 F24 91.1(4) . . ?
F23 Sb2 F24 90.9(5) . . ?
F25 Sb2 F26 90.1(4) . . ?
F21 Sb2 F26 89.4(4) . . ?
F23 Sb2 F26 89.0(4) . . ?
F24 Sb2 F26 179.5(5) . . ?
F25 Sb2 F22 87.7(5) . . ?
F21 Sb2 F22 178.6(4) . . ?
F23 Sb2 F22 88.5(4) . . ?
F24 Sb2 F22 90.0(4) . . ?
F26 Sb2 F22 89.5(4) . . ?

loop_
_geom_bond_atom_site_label_1
_geom_bond_atom_site_label_2
_geom_bond_distance
_geom_bond_site_symmetry_2
_geom_bond_publ_flag
Ag1 P5 2.456(3) . ?
Ag1 P2 2.465(3) . ?
Ag1 P6 2.485(2) 8_557 ?
Ag2 P3 2.446(3) 3_455 ?
Ag2 P1 2.455(2) . ?
Ag2 P7 2.493(3) 8_557 ?
Ta1 C2 2.104(9) . ?
Ta1 C1 2.131(10) . ?
Ta1 C12 2.373(9) . ?
Ta1 C15 2.381(10) . ?
Ta1 C14 2.382(9) . ?
Ta1 C13 2.389(9) . ?
Ta1 C11 2.395(9) . ?
Ta1 P1 2.595(2) . ?
Ta1 P3 2.606(3) . ?
Ta1 P4 2.635(3) . ?
Ta1 P2 2.663(3) . ?
Ta2 C3 2.115(9) . ?
Ta2 C4 2.121(10) . ?
Ta2 C22 2.354(10) . ?
Ta2 C23 2.377(12) . ?
Ta2 C21 2.390(11) . ?
Ta2 C24 2.393(11) . ?
Ta2 C25 2.407(10) . ?
Ta2 P6 2.591(2) . ?
Ta2 P7 2.606(3) . ?
Ta2 P5 2.609(3) . ?
Ta2 P8 2.681(3) . ?
P1 P2 2.154(3) . ?
P1 P4 2.170(3) . ?
P2 P3 2.149(3) . ?
P3 P4 2.159(3) . ?
P3 Ag2 2.446(2) 4_444 ?
P5 P6 2.146(3) . ?
P5 P8 2.180(4) . ?
P6 P7 2.140(4) . ?
P6 Ag1 2.485(2) 8_557 ?
P7 P8 2.170(4) . ?
P7 Ag2 2.493(3) 8_557 ?
C1 O1 1.126(12) . ?
C2 O2 1.127(11) . ?
C3 O3 1.118(12) . ?
C4 O4 1.121(13) . ?
C11 C12 1.414(14) . ?
C11 C15 1.426(14) . ?
C11 C111 1.539(13) . ?
C12 C13 1.440(13) . ?
C12 H12A 1.0000 . ?
C13 C14 1.389(15) . ?
C13 C131 1.533(13) . ?
C14 C15 1.421(13) . ?
C14 H14A 1.0000 . ?
C15 H15A 1.0000 . ?
C21 C22 1.424(17) . ?
C21 C25 1.428(14) . ?
C21 C211 1.519(17) . ?
C22 C23 1.439(16) . ?
C22 H22A 1.0000 . ?
C23 C24 1.425(17) . ?
C23 C231 1.51(2) . ?
C24 C25 1.395(18) . ?
C24 H24A 1.0000 . ?
C25 H25A 1.0000 . ?
C111 C112 1.517(16) . ?
C111 C113 1.528(15) . ?
C111 C114 1.531(15) . ?
C112 H11A 0.9800 . ?
C112 H11B 0.9800 . ?
C112 H11C 0.9800 . ?
C113 H11D 0.9800 . ?
C113 H11E 0.9800 . ?
C113 H11F 0.9800 . ?
C114 H11G 0.9800 . ?
C114 H11H 0.9800 . ?
C114 H11I 0.9800 . ?
C131 C133 1.515(15) . ?
C131 C134 1.526(16) . ?
C131 C132 1.538(15) . ?
C132 H13A 0.9800 . ?
C132 H13B 0.9800 . ?
C132 H13C 0.9800 . ?
C133 H13D 0.9800 . ?
C133 H13E 0.9800 . ?
C133 H13F 0.9800 . ?
C134 H13G 0.9800 . ?
C134 H13H 0.9800 . ?
C134 H13I 0.9800 . ?
C211 C212 1.525(16) . ?
C211 C213 1.527(19) . ?
C211 C214 1.55(2) . ?
C212 H21A 0.9800 . ?
C212 H21B 0.9800 . ?
C212 H21C 0.9800 . ?
C213 H21D 0.9800 . ?
C213 H21E 0.9800 . ?
C213 H21F 0.9800 . ?
C214 H21G 0.9800 . ?
C214 H21H 0.9800 . ?
C214 H21I 0.9800 . ?
C231 C232 1.53(2) . ?
C231 C233 1.535(19) . ?
C231 C234 1.54(2) . ?
C232 H23A 0.9800 . ?
C232 H23B 0.9800 . ?
C232 H23C 0.9800 . ?
C233 H23D 0.9800 . ?
C233 H23E 0.9800 . ?
C233 H23F 0.9800 . ?
C234 H23G 0.9800 . ?
C234 H23H 0.9800 . ?
C234 H23I 0.9800 . ?
Sb1 F16 1.866(8) . ?
Sb1 F15 1.875(7) . ?
Sb1 F14 1.880(7) . ?
Sb1 F11 1.882(7) . ?
Sb1 F12 1.882(6) . ?
Sb1 F13 1.883(6) . ?
Sb2 F25 1.866(9) . ?
Sb2 F21 1.868(8) . ?
Sb2 F23 1.869(8) . ?
Sb2 F24 1.872(8) . ?
Sb2 F26 1.877(7) . ?
Sb2 F22 1.885(8) . ?

loop_
_exptl_oxdiff_crystal_face_indexfrac_h
_exptl_oxdiff_crystal_face_indexfrac_k
_exptl_oxdiff_crystal_face_indexfrac_l
_exptl_oxdiff_crystal_face_x
_exptl_oxdiff_crystal_face_y
_exptl_oxdiff_crystal_face_z
1.0000 -0.0000 1.0000 -0.0099 0.0430 0.0885
-1.0000 0.0000 -1.0000 0.0099 -0.0430 -0.0885
-0.0000 -1.0000 -1.0000 -0.0868 -0.0009 -0.0473
0.0000 1.0000 1.0000 0.0868 0.0009 0.0473
5.0000 1.0000 -15.0000 -0.5570 -0.7757 0.1077
-5.0000 -1.0000 15.0000 0.5570 0.7757 -0.1077
-0.0000 -1.0000 1.0000 -0.0302 0.0935 -0.0109
0.0000 1.0000 -1.0000 0.0302 -0.0935 0.0109
-1.0000 1.0000 1.0000 0.1250 0.0051 -0.0230
1.0000 -1.0000 -1.0000 -0.1250 -0.0051 0.0230
